data_7711380
loop_
_publ_author_name
'Wei, Yongliang'
'Yang, Xiaowen'
'Tian, Minghui'
'Wang, Xue'
'Wang, Tongdao'

_publ_section_title
;
 Ruthenium tris(\s-B-H) borate complexes: synthesis, structure, and
 reactivity
;
_journal_name_full 'Dalton Transactions'
_journal_paper_doi 10.1039/D2DT03092F
_journal_year 2022
_chemical_formula_moiety '1(C19 H29 B Ru)'
_chemical_formula_sum 'C19 H29 B Ru'
_chemical_formula_weight 369.30
_space_group_crystal_system monoclinic
_space_group_IT_number 14
_space_group_name_Hall '-P 2yn'
_space_group_name_H-M_alt 'P 1 21/n 1'
_atom_sites_solution_hydrogens mixed
_audit_creation_date 2022-09-15
_audit_creation_method
;
Olex2 1.5-beta
(compiled 2022.04.07 svn.rca3783a0 for OlexSys, GUI svn.r6498)
;
_audit_update_record
;
2022-09-22 deposited with the CCDC.	2022-09-27 downloaded from the CCDC.
;
_cell_angle_alpha 90
_cell_angle_beta 97.2870(10)
_cell_angle_gamma 90
_cell_formula_units_Z 8
_cell_length_a 17.5721(3)
_cell_length_b 7.85900(10)
_cell_length_c 27.1629(4)
_cell_measurement_reflns_used 7438
_cell_measurement_temperature 173.00
_cell_measurement_theta_max 27.495
_cell_measurement_theta_min 2.337
_cell_volume 3720.88(10)
_computing_cell_refinement 'SAINT V8.40A (Bruker, 2016)'
_computing_data_collection 'Bruker APEX2'
_computing_data_reduction 'SAINT V8.40A (Bruker, 2016)'
_computing_molecular_graphics 'Olex2 1.5-beta (Dolomanov et al., 2009)'
_computing_publication_material 'Olex2 1.5-beta (Dolomanov et al., 2009)'
_computing_structure_refinement 'SHELXL 2018/3 (Sheldrick, 2015)'
_computing_structure_solution 'SHELXT 2018/2 (Sheldrick, 2018)'
_diffrn_ambient_temperature 173.00
_diffrn_detector 'Bruker PHOTON 100 CMOS'
_diffrn_detector_type 'CCD area detector'
_diffrn_measured_fraction_theta_full 0.975
_diffrn_measured_fraction_theta_max 0.957
_diffrn_measurement_device 'three-circle diffractometer'
_diffrn_measurement_device_type 'Bruker D8 Venture'
_diffrn_measurement_method '\w and \f scans'
_diffrn_radiation_monochromator graphite
_diffrn_radiation_probe x-ray
_diffrn_radiation_type MoK\a
_diffrn_radiation_wavelength 0.71073
_diffrn_reflns_av_R_equivalents 0.0250
_diffrn_reflns_av_unetI/netI 0.0330
_diffrn_reflns_Laue_measured_fraction_full 0.975
_diffrn_reflns_Laue_measured_fraction_max 0.957
_diffrn_reflns_limit_h_max 22
_diffrn_reflns_limit_h_min -21
_diffrn_reflns_limit_k_max 10
_diffrn_reflns_limit_k_min -8
_diffrn_reflns_limit_l_max 35
_diffrn_reflns_limit_l_min -33
_diffrn_reflns_number 17923
_diffrn_reflns_point_group_measured_fraction_full 0.975
_diffrn_reflns_point_group_measured_fraction_max 0.957
_diffrn_reflns_theta_full 25.242
_diffrn_reflns_theta_max 27.503
_diffrn_reflns_theta_min 1.470
_diffrn_source 'sealed tube'
_diffrn_source_type 'Incoatec I\ms'
_exptl_absorpt_coefficient_mu 0.835
_exptl_absorpt_correction_T_max 0.7456
_exptl_absorpt_correction_T_min 0.6805
_exptl_absorpt_correction_type multi-scan
_exptl_absorpt_process_details 'SADABS 2014/5'
_exptl_crystal_colour 'clear yellow'
_exptl_crystal_colour_lustre clear
_exptl_crystal_colour_primary yellow
_exptl_crystal_density_diffrn 1.318
_exptl_crystal_description block
_exptl_crystal_F_000 1536
_exptl_crystal_size_max 0.35
_exptl_crystal_size_mid 0.15
_exptl_crystal_size_min 0.1
_refine_diff_density_max 0.413
_refine_diff_density_min -0.411
_refine_diff_density_rms 0.068
_refine_ls_extinction_method none
_refine_ls_goodness_of_fit_ref 1.029
_refine_ls_hydrogen_treatment mixed
_refine_ls_matrix_type full
_refine_ls_number_parameters 545
_refine_ls_number_reflns 8180
_refine_ls_number_restraints 236
_refine_ls_restrained_S_all 1.031
_refine_ls_R_factor_all 0.0363
_refine_ls_R_factor_gt 0.0260
_refine_ls_shift/su_max 0.001
_refine_ls_shift/su_mean 0.000
_refine_ls_structure_factor_coef Fsqd
_refine_ls_weighting_details 'w=1/[\s^2^(Fo^2^)+(0.0237P)^2^+2.3944P] where P=(Fo^2^+2Fc^2^)/3'
_refine_ls_weighting_scheme calc
_refine_ls_wR_factor_gt 0.0578
_refine_ls_wR_factor_ref 0.0637
_reflns_Friedel_coverage 0.000
_reflns_number_gt 6766
_reflns_number_total 8180
_reflns_threshold_expression 'I > 2\s(I)'
_cod_data_source_file d2dt03092f2.cif
_cod_data_source_block 3a
_cod_database_code 7711380
_shelx_shelxl_version_number 2018/3
_shelx_space_group_comment
;
The symmetry employed for this shelxl refinement is uniquely defined
by the following loop, which should always be used as a source of
symmetry information in preference to the above space-group names.
They are only intended as comments.
;
_shelx_estimated_absorpt_t_max 0.921
_shelx_estimated_absorpt_t_min 0.759
_olex2_refinement_description
;
1. Fixed Uiso
 At 1.2 times of:
  All C(H) groups
 At 1.5 times of:
  All C(H,H,H) groups
2. Restrained distances
 Ru2-C29 \\sim Ru2-C30 \\sim Ru2-C31 \\sim Ru2-C32 \\sim Ru2-C33
 with sigma of 0.02
 C29-C30 \\sim C30-C31 \\sim C31-C32 \\sim C32-C33
 with sigma of 0.02
 C29-C34 \\sim C30-C35 \\sim C31-C36 \\sim C32-C37 \\sim C33-C38
 with sigma of 0.02
3. Uiso/Uaniso restraints and constraints
C20 \\sim B2 \\sim Ru2 \\sim C29 \\sim C30 \\sim C31 \\sim C32 \\sim C33 \\sim
C34 \\sim C35 \\sim C36 \\sim C37 \\sim C38 \\sim B2A \\sim Ru2A \\sim C29A
\\sim C30A \\sim C31A \\sim C32A \\sim C33A \\sim C34A \\sim C35A \\sim C36A
\\sim C37A \\sim C38A: within 0.9A with sigma of 0.02 and sigma for terminal
atoms of 0.04 within 0.9A
Uanis(Ru2) \\sim Ueq, Uanis(C29) \\sim Ueq, Uanis(C30) \\sim Ueq, Uanis(C31)
\\sim Ueq, Uanis(C32) \\sim Ueq, Uanis(C33) \\sim Ueq, Uanis(C34) \\sim Ueq,
Uanis(C35) \\sim Ueq, Uanis(C36) \\sim Ueq, Uanis(C37) \\sim Ueq, Uanis(C38)
\\sim Ueq, Uanis(B2A) \\sim Ueq, Uanis(Ru2A) \\sim Ueq, Uanis(C29A) \\sim Ueq,
Uanis(C30A) \\sim Ueq, Uanis(C31A) \\sim Ueq, Uanis(C32A) \\sim Ueq,
Uanis(C33A) \\sim Ueq, Uanis(C34A) \\sim Ueq, Uanis(C35A) \\sim Ueq,
Uanis(C36A) \\sim Ueq, Uanis(C37A) \\sim Ueq, Uanis(C38A) \\sim Ueq: with sigma
of 0.007 and sigma for terminal atoms of 0.014
Uanis(B2) \\sim Ueq, Uanis(B2A) \\sim Ueq: with sigma of 0.001 and sigma for
terminal atoms of 0.002
4. Others
 Sof(B2A)=Sof(Ru2A)=Sof(C29A)=Sof(C30A)=Sof(C31A)=Sof(C32A)=Sof(C33A)=
 Sof(C34A)=Sof(H34D)=Sof(H34E)=Sof(H34F)=Sof(C35A)=Sof(H35D)=Sof(H35E)=
 Sof(H35F)=Sof(C36A)=Sof(H36D)=Sof(H36E)=Sof(H36F)=Sof(C37A)=Sof(H37D)=
 Sof(H37E)=Sof(H37F)=Sof(C38A)=Sof(H38D)=Sof(H38E)=Sof(H38F)=Sof(H2AA)=
 Sof(H2AB)=Sof(H2AC)=1-FVAR(1)
 Sof(B2)=Sof(Ru2)=Sof(C29)=Sof(C30)=Sof(C31)=Sof(C32)=Sof(C33)=Sof(C34)=
 Sof(H34A)=Sof(H34B)=Sof(H34C)=Sof(C35)=Sof(H35A)=Sof(H35B)=Sof(H35C)=Sof(C36)=
 Sof(H36A)=Sof(H36B)=Sof(H36C)=Sof(C37)=Sof(H37A)=Sof(H37B)=Sof(H37C)=Sof(C38)=
 Sof(H38A)=Sof(H38B)=Sof(H38C)=Sof(H2A)=Sof(H2B)=Sof(H2C)=FVAR(1)
5.a Aromatic/amide H refined with riding coordinates:
 C3(H3), C5(H5), C24(H24), C22(H22)
5.b Idealised Me refined as rotating group:
 C9(H9A,H9B,H9C), C15(H15A,H15B,H15C), C8(H8A,H8B,H8C), C7(H7A,H7B,H7C),
 C19(H19A,H19B,H19C), C18(H18A,H18B,H18C), C16(H16A,H16B,H16C), C17(H17A,H17B,
 H17C), C26(H26A,H26B,H26C), C27(H27A,H27B,H27C), C28(H28A,H28B,H28C), C34(H34A,
 H34B,H34C), C35(H35A,H35B,H35C), C36(H36A,H36B,H36C), C37(H37A,H37B,H37C),
 C38(H38A,H38B,H38C), C34A(H34D,H34E,H34F), C35A(H35D,H35E,H35F), C36A(H36D,
 H36E,H36F), C37A(H37D,H37E,H37F), C38A(H38D,H38E,H38F)
;
_olex2_submission_special_instructions 'No special instructions were received'

loop_
_space_group_symop_operation_xyz
'x, y, z'
'-x+1/2, y+1/2, -z+1/2'
'-x, -y, -z'
'x-1/2, -y-1/2, z-1/2'

loop_
_atom_site_label
_atom_site_type_symbol
_atom_site_fract_x
_atom_site_fract_y
_atom_site_fract_z
_atom_site_U_iso_or_equiv
_atom_site_adp_type
_atom_site_occupancy
_atom_site_site_symmetry_order
_atom_site_calc_flag
_atom_site_refinement_flags_posn
_atom_site_refinement_flags_adp
_atom_site_refinement_flags_occupancy
_atom_site_disorder_assembly
_atom_site_disorder_group
Ru1 Ru 0.08535(2) 0.07021(2) 0.10304(2) 0.02062(5) Uani 1 1 d . . . . .
B1 B 0.15089(14) 0.1562(3) 0.05542(9) 0.0224(5) Uani 1 1 d . . . . .
H1A H 0.1170(17) 0.259(4) 0.0832(11) 0.060(9) Uiso 1 1 d . . . . .
H1B H 0.0893(17) 0.073(4) 0.0411(11) 0.059(9) Uiso 1 1 d . . . . .
H1C H 0.1804(18) 0.055(4) 0.0902(12) 0.071(10) Uiso 1 1 d . . . . .
C10 C 0.00602(12) -0.1268(3) 0.11934(8) 0.0219(4) Uani 1 1 d . . . . .
C1 C 0.20115(11) 0.2267(3) 0.01683(7) 0.0203(4) Uani 1 1 d . . . . .
C14 C -0.03218(12) 0.0346(3) 0.11733(8) 0.0232(5) Uani 1 1 d . . . . .
C6 C 0.25864(12) 0.1248(3) -0.00006(8) 0.0225(4) Uani 1 1 d . . . . .
C2 C 0.18976(12) 0.3927(3) -0.00291(8) 0.0225(5) Uani 1 1 d . . . . .
C9 C 0.27299(13) -0.0549(3) 0.01874(9) 0.0290(5) Uani 1 1 d . . . . .
H9A H 0.291595 -0.052182 0.054299 0.044 Uiso 1 1 calc R U . . .
H9B H 0.311570 -0.108893 0.000824 0.044 Uiso 1 1 calc R U . . .
H9C H 0.225097 -0.119980 0.013268 0.044 Uiso 1 1 calc R U . . .
C3 C 0.23519(12) 0.4517(3) -0.03785(8) 0.0236(5) Uani 1 1 d . . . . .
H3 H 0.226841 0.563157 -0.050948 0.028 Uiso 1 1 calc R U . . .
C11 C 0.06882(13) -0.1208(3) 0.15859(8) 0.0267(5) Uani 1 1 d . . . . .
C15 C -0.01943(14) -0.2752(3) 0.08669(9) 0.0318(5) Uani 1 1 d . . . . .
H15A H -0.032709 -0.235814 0.052445 0.048 Uiso 1 1 calc R U . . .
H15B H -0.064445 -0.328135 0.098245 0.048 Uiso 1 1 calc R U . . .
H15C H 0.022227 -0.358617 0.088033 0.048 Uiso 1 1 calc R U . . .
C12 C 0.06962(14) 0.0455(3) 0.18066(8) 0.0313(6) Uani 1 1 d . . . . .
C5 C 0.30285(12) 0.1888(3) -0.03492(8) 0.0245(5) Uani 1 1 d . . . . .
H5 H 0.341356 0.118756 -0.045978 0.029 Uiso 1 1 calc R U . . .
C4 C 0.29212(13) 0.3521(3) -0.05394(8) 0.0256(5) Uani 1 1 d . . . . .
C8 C 0.34198(15) 0.4197(3) -0.09109(9) 0.0353(6) Uani 1 1 d . . . . .
H8A H 0.312543 0.420906 -0.124244 0.053 Uiso 1 1 calc R U . . .
H8B H 0.387027 0.346281 -0.091291 0.053 Uiso 1 1 calc R U . . .
H8C H 0.358641 0.535570 -0.081791 0.053 Uiso 1 1 calc R U . . .
C7 C 0.13011(14) 0.5100(3) 0.01431(9) 0.0297(5) Uani 1 1 d . . . . .
H7A H 0.081126 0.449553 0.013059 0.045 Uiso 1 1 calc R U . . .
H7B H 0.123643 0.609891 -0.007425 0.045 Uiso 1 1 calc R U . . .
H7C H 0.146935 0.546592 0.048452 0.045 Uiso 1 1 calc R U . . .
C13 C 0.00719(15) 0.1400(3) 0.15517(9) 0.0308(5) Uani 1 1 d . . . . .
C19 C -0.10250(14) 0.0790(3) 0.08254(9) 0.0355(6) Uani 1 1 d . . . . .
H19A H -0.109145 0.202826 0.081624 0.053 Uiso 1 1 calc R U . . .
H19B H -0.147488 0.025810 0.094056 0.053 Uiso 1 1 calc R U . . .
H19C H -0.096854 0.037437 0.049180 0.053 Uiso 1 1 calc R U . . .
C18 C -0.01549(19) 0.3183(3) 0.16691(11) 0.0496(8) Uani 1 1 d . . . . .
H18A H 0.029477 0.379689 0.182975 0.074 Uiso 1 1 calc R U . . .
H18B H -0.055060 0.314715 0.189268 0.074 Uiso 1 1 calc R U . . .
H18C H -0.035688 0.376714 0.136133 0.074 Uiso 1 1 calc R U . . .
C16 C 0.12214(14) -0.2635(4) 0.17517(10) 0.0426(7) Uani 1 1 d . . . . .
H16A H 0.123661 -0.344121 0.147794 0.064 Uiso 1 1 calc R U . . .
H16B H 0.104028 -0.321797 0.203373 0.064 Uiso 1 1 calc R U . . .
H16C H 0.173716 -0.218060 0.185205 0.064 Uiso 1 1 calc R U . . .
C17 C 0.12449(19) 0.1057(4) 0.22396(9) 0.0559(9) Uani 1 1 d . . . . .
H17A H 0.174005 0.048532 0.223733 0.084 Uiso 1 1 calc R U . . .
H17B H 0.103797 0.079010 0.254900 0.084 Uiso 1 1 calc R U . . .
H17C H 0.131535 0.229013 0.221529 0.084 Uiso 1 1 calc R U . . .
C21 C 0.63965(12) 0.6277(3) 0.24844(8) 0.0215(4) Uani 1 1 d . . . . .
C25 C 0.64632(12) 0.3522(3) 0.28872(8) 0.0222(4) Uani 1 1 d . . . . .
C24 C 0.70673(12) 0.4112(3) 0.32243(8) 0.0242(5) Uani 1 1 d . . . . .
H24 H 0.729352 0.337352 0.347861 0.029 Uiso 1 1 calc R U . . .
C22 C 0.70084(12) 0.6820(3) 0.28247(8) 0.0237(5) Uani 1 1 d . . . . .
H22 H 0.719852 0.794478 0.280108 0.028 Uiso 1 1 calc R U . . .
C23 C 0.73466(12) 0.5755(3) 0.31972(8) 0.0243(5) Uani 1 1 d . . . . .
C26 C 0.60349(14) 0.7538(3) 0.21057(8) 0.0307(5) Uani 1 1 d . . . . .
H26A H 0.596176 0.700209 0.177738 0.046 Uiso 1 1 calc R U . . .
H26B H 0.637113 0.853014 0.209846 0.046 Uiso 1 1 calc R U . . .
H26C H 0.553694 0.790062 0.219553 0.046 Uiso 1 1 calc R U . . .
C27 C 0.79969(13) 0.6380(4) 0.35752(9) 0.0355(6) Uani 1 1 d . . . . .
H27A H 0.780515 0.656891 0.389423 0.053 Uiso 1 1 calc R U . . .
H27B H 0.819934 0.744981 0.345948 0.053 Uiso 1 1 calc R U . . .
H27C H 0.840613 0.552540 0.361607 0.053 Uiso 1 1 calc R U . . .
C28 C 0.61914(15) 0.1708(3) 0.29345(9) 0.0352(6) Uani 1 1 d . . . . .
H28A H 0.564660 0.170952 0.297888 0.053 Uiso 1 1 calc R U . . .
H28B H 0.648914 0.116804 0.322199 0.053 Uiso 1 1 calc R U . . .
H28C H 0.626254 0.107376 0.263311 0.053 Uiso 1 1 calc R U . . .
C20 C 0.61190(11) 0.4602(3) 0.25086(7) 0.0209(4) Uani 1 1 d . . . . .
B2 B 0.5444(6) 0.4055(11) 0.2103(3) 0.0196(19) Uani 0.614(13) 1 d . U P A 1
Ru2 Ru 0.4671(2) 0.3084(3) 0.16063(13) 0.0285(6) Uani 0.614(13) 1 d D U P A 1
C29 C 0.4380(5) 0.2507(11) 0.0819(3) 0.0263(16) Uani 0.614(13) 1 d D U P A 1
C30 C 0.4297(8) 0.0984(13) 0.1104(5) 0.0220(19) Uani 0.614(13) 1 d D U P A 1
C31 C 0.3719(7) 0.1351(13) 0.1421(6) 0.026(2) Uani 0.614(13) 1 d D U P A 1
C32 C 0.3445(4) 0.3039(11) 0.1333(3) 0.0308(19) Uani 0.614(13) 1 d D U P A 1
C33 C 0.3850(5) 0.3748(9) 0.0956(3) 0.0347(17) Uani 0.614(13) 1 d D U P A 1
C34 C 0.4877(4) 0.2751(11) 0.0421(2) 0.0487(19) Uani 0.614(13) 1 d D U P A 1
H34A H 0.459415 0.242489 0.010076 0.073 Uiso 0.614(13) 1 calc R U P A 1
H34B H 0.533661 0.204120 0.049002 0.073 Uiso 0.614(13) 1 calc R U P A 1
H34C H 0.502819 0.394983 0.041001 0.073 Uiso 0.614(13) 1 calc R U P A 1
C35 C 0.4734(6) -0.0591(12) 0.1030(4) 0.0370(17) Uani 0.614(13) 1 d D U P A 1
H35A H 0.451220 -0.115087 0.072241 0.055 Uiso 0.614(13) 1 calc R U P A 1
H35B H 0.470834 -0.136142 0.131083 0.055 Uiso 0.614(13) 1 calc R U P A 1
H35C H 0.527113 -0.030066 0.100702 0.055 Uiso 0.614(13) 1 calc R U P A 1
C36 C 0.3458(6) 0.0039(14) 0.1757(5) 0.051(3) Uani 0.614(13) 1 d D U P A 1
H36A H 0.301496 -0.056955 0.158541 0.076 Uiso 0.614(13) 1 calc R U P A 1
H36B H 0.331132 0.059133 0.205485 0.076 Uiso 0.614(13) 1 calc R U P A 1
H36C H 0.387525 -0.076890 0.185358 0.076 Uiso 0.614(13) 1 calc R U P A 1
C37 C 0.2832(5) 0.3817(14) 0.1586(4) 0.076(3) Uani 0.614(13) 1 d D U P A 1
H37A H 0.291056 0.505003 0.161029 0.114 Uiso 0.614(13) 1 calc R U P A 1
H37B H 0.284823 0.333542 0.192047 0.114 Uiso 0.614(13) 1 calc R U P A 1
H37C H 0.233091 0.357917 0.139642 0.114 Uiso 0.614(13) 1 calc R U P A 1
C38 C 0.3708(6) 0.5485(9) 0.0748(4) 0.071(3) Uani 0.614(13) 1 d D U P A 1
H38A H 0.417355 0.590756 0.062500 0.106 Uiso 0.614(13) 1 calc R U P A 1
H38B H 0.356775 0.624880 0.100685 0.106 Uiso 0.614(13) 1 calc R U P A 1
H38C H 0.328800 0.544451 0.047328 0.106 Uiso 0.614(13) 1 calc R U P A 1
H2A H 0.497(3) 0.502(6) 0.1857(19) 0.054(14) Uiso 0.614(13) 1 d . . P A 1
H2B H 0.560(2) 0.316(6) 0.1765(15) 0.025(10) Uiso 0.614(13) 1 d . . P A 1
H2C H 0.491(3) 0.298(7) 0.2245(18) 0.050(15) Uiso 0.614(13) 1 d . . P A 1
B2A B 0.5469(9) 0.3743(17) 0.2143(5) 0.019(3) Uani 0.386(13) 1 d . U P A 2
Ru2A Ru 0.4619(4) 0.3104(5) 0.1630(2) 0.0197(5) Uani 0.386(13) 1 d . U P A 2
C29A C 0.4200(7) 0.2940(17) 0.0854(5) 0.022(2) Uani 0.386(13) 1 d . U P A 2
C30A C 0.4311(14) 0.130(2) 0.1046(8) 0.023(3) Uani 0.386(13) 1 d . U P A 2
C31A C 0.3807(11) 0.100(2) 0.1431(9) 0.024(3) Uani 0.386(13) 1 d . U P A 2
C32A C 0.3404(8) 0.2612(18) 0.1456(4) 0.024(2) Uani 0.386(13) 1 d . U P A 2
C33A C 0.3640(7) 0.3770(15) 0.1106(4) 0.027(2) Uani 0.386(13) 1 d . U P A 2
C34A C 0.4618(8) 0.363(2) 0.0447(4) 0.064(4) Uani 0.386(13) 1 d . U P A 2
H34D H 0.428716 0.355304 0.012896 0.097 Uiso 0.386(13) 1 calc R U P A 2
H34E H 0.508668 0.296900 0.042980 0.097 Uiso 0.386(13) 1 calc R U P A 2
H34F H 0.475378 0.482542 0.051643 0.097 Uiso 0.386(13) 1 calc R U P A 2
C35A C 0.4806(11) -0.014(2) 0.0904(7) 0.056(4) Uani 0.386(13) 1 d . U P A 2
H35D H 0.453667 -0.074698 0.061906 0.084 Uiso 0.386(13) 1 calc R U P A 2
H35E H 0.491329 -0.092017 0.118493 0.084 Uiso 0.386(13) 1 calc R U P A 2
H35F H 0.528942 0.032123 0.081598 0.084 Uiso 0.386(13) 1 calc R U P A 2
C36A C 0.3650(11) -0.047(2) 0.1744(7) 0.051(4) Uani 0.386(13) 1 d . U P A 2
H36D H 0.359384 -0.007001 0.207926 0.077 Uiso 0.386(13) 1 calc R U P A 2
H36E H 0.407720 -0.127467 0.175917 0.077 Uiso 0.386(13) 1 calc R U P A 2
H36F H 0.317571 -0.102718 0.159950 0.077 Uiso 0.386(13) 1 calc R U P A 2
C37A C 0.2789(9) 0.310(2) 0.1772(5) 0.063(4) Uani 0.386(13) 1 d . U P A 2
H37D H 0.281772 0.431949 0.184174 0.095 Uiso 0.386(13) 1 calc R U P A 2
H37E H 0.286666 0.246188 0.208505 0.095 Uiso 0.386(13) 1 calc R U P A 2
H37F H 0.228337 0.282068 0.159420 0.095 Uiso 0.386(13) 1 calc R U P A 2
C38A C 0.3361(9) 0.5589(14) 0.0979(6) 0.071(4) Uani 0.386(13) 1 d . U P A 2
H38D H 0.292966 0.555176 0.071240 0.106 Uiso 0.386(13) 1 calc R U P A 2
H38E H 0.378101 0.625263 0.086911 0.106 Uiso 0.386(13) 1 calc R U P A 2
H38F H 0.319566 0.612240 0.127341 0.106 Uiso 0.386(13) 1 calc R U P A 2
H2AA H 0.539(4) 0.440(9) 0.168(3) 0.036(19) Uiso 0.386(13) 1 d . . P A 2
H2AB H 0.544(3) 0.224(8) 0.199(2) 0.022(16) Uiso 0.386(13) 1 d . . P A 2
H2AC H 0.477(4) 0.405(10) 0.218(3) 0.032(19) Uiso 0.386(13) 1 d . . P A 2

loop_
_atom_site_aniso_label
_atom_site_aniso_U_11
_atom_site_aniso_U_22
_atom_site_aniso_U_33
_atom_site_aniso_U_23
_atom_site_aniso_U_13
_atom_site_aniso_U_12
Ru1 0.02220(9) 0.02426(10) 0.01548(8) 0.00143(7) 0.00277(6) -0.00703(7)
B1 0.0225(12) 0.0255(13) 0.0188(11) -0.0008(10) 0.0006(9) -0.0034(10)
C10 0.0207(10) 0.0248(11) 0.0211(10) 0.0030(9) 0.0058(8) -0.0057(9)
C1 0.0188(10) 0.0255(11) 0.0159(10) -0.0015(8) -0.0002(8) -0.0056(9)
C14 0.0226(11) 0.0262(11) 0.0223(11) 0.0041(9) 0.0088(8) -0.0030(9)
C6 0.0209(10) 0.0256(11) 0.0197(10) -0.0018(8) -0.0023(8) -0.0017(9)
C2 0.0229(11) 0.0265(12) 0.0180(10) -0.0030(8) 0.0028(8) -0.0055(9)
C9 0.0255(12) 0.0309(13) 0.0304(12) 0.0006(10) 0.0026(9) 0.0029(10)
C3 0.0271(11) 0.0236(11) 0.0199(10) 0.0006(9) 0.0018(8) -0.0063(9)
C11 0.0240(11) 0.0347(13) 0.0212(11) 0.0095(9) 0.0019(8) -0.0091(10)
C15 0.0348(13) 0.0285(13) 0.0319(13) -0.0043(10) 0.0037(10) -0.0070(11)
C12 0.0386(14) 0.0395(14) 0.0164(10) 0.0014(10) 0.0060(9) -0.0218(12)
C5 0.0191(10) 0.0332(12) 0.0216(11) -0.0042(9) 0.0041(8) -0.0005(9)
C4 0.0235(11) 0.0337(13) 0.0198(10) -0.0022(9) 0.0031(8) -0.0095(10)
C8 0.0345(13) 0.0440(15) 0.0298(13) 0.0018(11) 0.0135(10) -0.0104(12)
C7 0.0346(13) 0.0258(12) 0.0300(12) -0.0006(10) 0.0092(10) -0.0005(10)
C13 0.0443(14) 0.0267(12) 0.0262(12) -0.0014(10) 0.0226(10) -0.0120(11)
C19 0.0276(12) 0.0476(16) 0.0331(13) 0.0158(12) 0.0111(10) 0.0066(12)
C18 0.077(2) 0.0315(15) 0.0489(17) -0.0064(12) 0.0407(16) -0.0107(15)
C16 0.0277(13) 0.0525(17) 0.0458(16) 0.0243(13) -0.0027(11) -0.0018(12)
C17 0.069(2) 0.078(2) 0.0202(13) -0.0011(13) 0.0031(12) -0.0446(18)
C21 0.0196(10) 0.0271(11) 0.0190(10) -0.0063(8) 0.0076(8) 0.0014(9)
C25 0.0196(10) 0.0260(11) 0.0218(10) -0.0063(9) 0.0060(8) -0.0001(9)
C24 0.0197(10) 0.0315(12) 0.0210(10) -0.0023(9) 0.0009(8) 0.0027(9)
C22 0.0219(11) 0.0271(12) 0.0234(11) -0.0084(9) 0.0084(8) -0.0056(9)
C23 0.0151(10) 0.0373(13) 0.0207(10) -0.0084(9) 0.0034(8) -0.0006(9)
C26 0.0341(13) 0.0321(13) 0.0254(12) -0.0022(10) 0.0022(10) 0.0028(11)
C27 0.0243(12) 0.0501(16) 0.0302(13) -0.0086(11) -0.0040(10) -0.0094(12)
C28 0.0398(14) 0.0296(13) 0.0353(14) -0.0011(11) 0.0011(11) -0.0071(11)
C20 0.0148(10) 0.0298(12) 0.0185(10) -0.0058(9) 0.0034(8) -0.0026(9)
B2 0.018(2) 0.020(2) 0.020(2) -0.0004(17) 0.0014(14) -0.0016(17)
Ru2 0.0185(7) 0.0418(10) 0.0240(6) -0.0118(5) -0.0021(4) -0.0053(4)
C29 0.023(3) 0.033(3) 0.020(2) -0.008(2) -0.008(2) -0.001(2)
C30 0.021(3) 0.026(4) 0.018(3) -0.002(3) -0.002(2) -0.008(3)
C31 0.020(3) 0.030(5) 0.027(3) -0.005(3) 0.001(2) -0.006(3)
C32 0.019(3) 0.036(4) 0.035(4) -0.016(3) -0.005(3) -0.001(3)
C33 0.032(4) 0.031(3) 0.036(3) -0.011(3) -0.015(3) -0.004(3)
C34 0.051(4) 0.069(5) 0.025(2) -0.003(3) 0.002(2) -0.031(3)
C35 0.028(3) 0.036(4) 0.045(4) -0.014(3) -0.001(3) 0.001(3)
C36 0.039(4) 0.072(7) 0.041(3) -0.008(4) 0.003(3) -0.023(4)
C37 0.024(3) 0.096(6) 0.104(7) -0.072(5) -0.010(4) 0.001(4)
C38 0.087(6) 0.035(3) 0.075(5) -0.011(3) -0.051(4) 0.004(4)
B2A 0.019(3) 0.018(4) 0.019(3) 0.0015(19) 0.0014(18) 0.0006(19)
Ru2A 0.0139(7) 0.0227(11) 0.0217(8) -0.0028(7) -0.0014(6) -0.0034(5)
C29A 0.017(5) 0.027(5) 0.019(3) 0.006(4) -0.006(3) -0.007(4)
C30A 0.023(4) 0.023(5) 0.022(5) -0.001(4) 0.000(3) -0.004(4)
C31A 0.022(5) 0.021(5) 0.026(4) -0.006(4) -0.008(3) -0.005(4)
C32A 0.020(3) 0.031(5) 0.020(4) 0.000(3) -0.002(3) -0.011(3)
C33A 0.023(4) 0.027(4) 0.028(5) -0.008(4) -0.006(3) -0.001(3)
C34A 0.058(7) 0.095(9) 0.035(5) 0.016(6) -0.014(4) -0.045(6)
C35A 0.035(6) 0.067(9) 0.062(9) -0.033(7) -0.009(6) 0.001(6)
C36A 0.071(10) 0.041(7) 0.038(6) 0.015(5) -0.010(6) -0.036(6)
C37A 0.023(4) 0.110(10) 0.059(7) -0.047(6) 0.008(4) -0.014(6)
C38A 0.069(7) 0.038(5) 0.089(8) -0.009(6) -0.052(6) 0.006(5)

loop_
_atom_type_symbol
_atom_type_description
_atom_type_scat_dispersion_real
_atom_type_scat_dispersion_imag
_atom_type_scat_source
C C 0.0033 0.0016 'International Tables Vol C Tables 4.2.6.8 and 6.1.1.4'
H H 0.0000 0.0000 'International Tables Vol C Tables 4.2.6.8 and 6.1.1.4'
B B 0.0013 0.0007 'International Tables Vol C Tables 4.2.6.8 and 6.1.1.4'
Ru Ru -1.2594 0.8363 'International Tables Vol C Tables 4.2.6.8 and 6.1.1.4'

loop_
_geom_angle_atom_site_label_1
_geom_angle_atom_site_label_2
_geom_angle_atom_site_label_3
_geom_angle
_geom_angle_site_symmetry_1
_geom_angle_site_symmetry_3
_geom_angle_publ_flag
H1A Ru1 H1B 67.5(14) . . ?
H1A Ru1 H1C 68.8(14) . . ?
H1B Ru1 H1C 69.0(14) . . ?
C10 Ru1 H1A 159.3(10) . . ?
C10 Ru1 H1B 108.7(10) . . ?
C10 Ru1 H1C 130.2(10) . . ?
C10 Ru1 C14 38.61(8) . . ?
C10 Ru1 C11 38.60(8) . . ?
C10 Ru1 C12 64.71(8) . . ?
C14 Ru1 H1A 121.9(10) . . ?
C14 Ru1 H1B 109.9(10) . . ?
C14 Ru1 H1C 168.6(10) . . ?
C14 Ru1 C11 64.68(8) . . ?
C14 Ru1 C12 64.70(8) . . ?
C11 Ru1 H1A 154.5(10) . . ?
C11 Ru1 H1B 136.4(10) . . ?
C11 Ru1 H1C 107.8(10) . . ?
C12 Ru1 H1A 118.3(10) . . ?
C12 Ru1 H1B 173.4(10) . . ?
C12 Ru1 H1C 115.4(11) . . ?
C12 Ru1 C11 38.65(9) . . ?
C13 Ru1 H1A 104.2(10) . . ?
C13 Ru1 H1B 139.2(10) . . ?
C13 Ru1 H1C 147.9(10) . . ?
C13 Ru1 C10 64.49(8) . . ?
C13 Ru1 C14 38.52(8) . . ?
C13 Ru1 C11 64.49(9) . . ?
C13 Ru1 C12 38.50(9) . . ?
H1A B1 H1B 93.7(18) . . ?
H1A B1 H1C 97.5(19) . . ?
H1B B1 H1C 98.7(19) . . ?
C1 B1 H1A 120.6(13) . . ?
C1 B1 H1B 120.5(13) . . ?
C1 B1 H1C 120.2(14) . . ?
C14 C10 Ru1 70.74(12) . . ?
C14 C10 C11 108.2(2) . . ?
C14 C10 C15 124.27(19) . . ?
C11 C10 Ru1 71.00(12) . . ?
C11 C10 C15 127.5(2) . . ?
C15 C10 Ru1 125.91(16) . . ?
C6 C1 B1 120.5(2) . . ?
C6 C1 C2 118.2(2) . . ?
C2 C1 B1 121.2(2) . . ?
C10 C14 Ru1 70.65(12) . . ?
C10 C14 C19 125.1(2) . . ?
C13 C14 Ru1 70.64(13) . . ?
C13 C14 C10 107.70(19) . . ?
C13 C14 C19 127.1(2) . . ?
C19 C14 Ru1 125.82(15) . . ?
C1 C6 C9 121.1(2) . . ?
C5 C6 C1 120.0(2) . . ?
C5 C6 C9 118.9(2) . . ?
C1 C2 C7 121.0(2) . . ?
C3 C2 C1 119.9(2) . . ?
C3 C2 C7 119.1(2) . . ?
C6 C9 H9A 109.5 . . ?
C6 C9 H9B 109.5 . . ?
C6 C9 H9C 109.5 . . ?
H9A C9 H9B 109.5 . . ?
H9A C9 H9C 109.5 . . ?
H9B C9 H9C 109.5 . . ?
C2 C3 H3 119.1 . . ?
C4 C3 C2 121.8(2) . . ?
C4 C3 H3 119.1 . . ?
C10 C11 Ru1 70.40(12) . . ?
C10 C11 C12 107.8(2) . . ?
C10 C11 C16 126.4(2) . . ?
C12 C11 Ru1 70.51(12) . . ?
C12 C11 C16 125.8(2) . . ?
C16 C11 Ru1 126.42(17) . . ?
C10 C15 H15A 109.5 . . ?
C10 C15 H15B 109.5 . . ?
C10 C15 H15C 109.5 . . ?
H15A C15 H15B 109.5 . . ?
H15A C15 H15C 109.5 . . ?
H15B C15 H15C 109.5 . . ?
C11 C12 Ru1 70.85(12) . . ?
C11 C12 C17 125.8(3) . . ?
C13 C12 Ru1 70.57(12) . . ?
C13 C12 C11 107.73(19) . . ?
C13 C12 C17 126.4(3) . . ?
C17 C12 Ru1 125.83(17) . . ?
C6 C5 H5 119.1 . . ?
C4 C5 C6 121.7(2) . . ?
C4 C5 H5 119.1 . . ?
C3 C4 C5 118.4(2) . . ?
C3 C4 C8 121.0(2) . . ?
C5 C4 C8 120.7(2) . . ?
C4 C8 H8A 109.5 . . ?
C4 C8 H8B 109.5 . . ?
C4 C8 H8C 109.5 . . ?
H8A C8 H8B 109.5 . . ?
H8A C8 H8C 109.5 . . ?
H8B C8 H8C 109.5 . . ?
C2 C7 H7A 109.5 . . ?
C2 C7 H7B 109.5 . . ?
C2 C7 H7C 109.5 . . ?
H7A C7 H7B 109.5 . . ?
H7A C7 H7C 109.5 . . ?
H7B C7 H7C 109.5 . . ?
C14 C13 Ru1 70.84(13) . . ?
C14 C13 C12 108.6(2) . . ?
C14 C13 C18 125.2(2) . . ?
C12 C13 Ru1 70.93(14) . . ?
C12 C13 C18 126.2(2) . . ?
C18 C13 Ru1 125.65(16) . . ?
C14 C19 H19A 109.5 . . ?
C14 C19 H19B 109.5 . . ?
C14 C19 H19C 109.5 . . ?
H19A C19 H19B 109.5 . . ?
H19A C19 H19C 109.5 . . ?
H19B C19 H19C 109.5 . . ?
C13 C18 H18A 109.5 . . ?
C13 C18 H18B 109.5 . . ?
C13 C18 H18C 109.5 . . ?
H18A C18 H18B 109.5 . . ?
H18A C18 H18C 109.5 . . ?
H18B C18 H18C 109.5 . . ?
C11 C16 H16A 109.5 . . ?
C11 C16 H16B 109.5 . . ?
C11 C16 H16C 109.5 . . ?
H16A C16 H16B 109.5 . . ?
H16A C16 H16C 109.5 . . ?
H16B C16 H16C 109.5 . . ?
C12 C17 H17A 109.5 . . ?
C12 C17 H17B 109.5 . . ?
C12 C17 H17C 109.5 . . ?
H17A C17 H17B 109.5 . . ?
H17A C17 H17C 109.5 . . ?
H17B C17 H17C 109.5 . . ?
C22 C21 C26 118.3(2) . . ?
C22 C21 C20 119.9(2) . . ?
C20 C21 C26 121.82(19) . . ?
C24 C25 C28 118.8(2) . . ?
C24 C25 C20 120.0(2) . . ?
C20 C25 C28 121.22(19) . . ?
C25 C24 H24 119.3 . . ?
C23 C24 C25 121.4(2) . . ?
C23 C24 H24 119.3 . . ?
C21 C22 H22 119.3 . . ?
C23 C22 C21 121.5(2) . . ?
C23 C22 H22 119.3 . . ?
C24 C23 C22 118.59(19) . . ?
C24 C23 C27 120.4(2) . . ?
C22 C23 C27 120.9(2) . . ?
C21 C26 H26A 109.5 . . ?
C21 C26 H26B 109.5 . . ?
C21 C26 H26C 109.5 . . ?
H26A C26 H26B 109.5 . . ?
H26A C26 H26C 109.5 . . ?
H26B C26 H26C 109.5 . . ?
C23 C27 H27A 109.5 . . ?
C23 C27 H27B 109.5 . . ?
C23 C27 H27C 109.5 . . ?
H27A C27 H27B 109.5 . . ?
H27A C27 H27C 109.5 . . ?
H27B C27 H27C 109.5 . . ?
C25 C28 H28A 109.5 . . ?
C25 C28 H28B 109.5 . . ?
C25 C28 H28C 109.5 . . ?
H28A C28 H28B 109.5 . . ?
H28A C28 H28C 109.5 . . ?
H28B C28 H28C 109.5 . . ?
C21 C20 C25 118.57(18) . . ?
C21 C20 B2 117.2(4) . . ?
C21 C20 B2A 127.0(5) . . ?
C25 C20 B2 124.2(4) . . ?
C25 C20 B2A 114.4(5) . . ?
C20 B2 H2A 127(2) . . ?
C20 B2 H2B 117.5(19) . . ?
C20 B2 H2C 117(2) . . ?
H2A B2 H2B 99(3) . . ?
H2A B2 H2C 95(3) . . ?
H2B B2 H2C 95(3) . . ?
C29 Ru2 C30 38.6(3) . . ?
C29 Ru2 C32 64.3(3) . . ?
C29 Ru2 C33 38.1(2) . . ?
C29 Ru2 H2A 126.4(17) . . ?
C29 Ru2 H2B 111.5(14) . . ?
C29 Ru2 H2C 165.2(18) . . ?
C30 Ru2 C33 64.1(4) . . ?
C30 Ru2 H2A 165.0(18) . . ?
C30 Ru2 H2B 113.7(15) . . ?
C30 Ru2 H2C 127.0(18) . . ?
C31 Ru2 C29 64.1(5) . . ?
C31 Ru2 C30 38.6(4) . . ?
C31 Ru2 C32 38.1(3) . . ?
C31 Ru2 C33 63.5(4) . . ?
C31 Ru2 H2A 146.6(18) . . ?
C31 Ru2 H2B 143.1(16) . . ?
C31 Ru2 H2C 106.3(17) . . ?
C32 Ru2 C30 64.6(4) . . ?
C32 Ru2 C33 38.1(2) . . ?
C32 Ru2 H2A 112.7(17) . . ?
C32 Ru2 H2B 175.3(15) . . ?
C32 Ru2 H2C 116.0(17) . . ?
C33 Ru2 H2A 104.1(17) . . ?
C33 Ru2 H2B 137.3(15) . . ?
C33 Ru2 H2C 149.9(18) . . ?
H2A Ru2 H2B 68(2) . . ?
H2A Ru2 H2C 68(2) . . ?
H2B Ru2 H2C 69(2) . . ?
C30 C29 Ru2 70.9(5) . . ?
C30 C29 C34 127.3(8) . . ?
C33 C29 Ru2 71.5(4) . . ?
C33 C29 C30 108.2(7) . . ?
C33 C29 C34 124.3(8) . . ?
C34 C29 Ru2 126.9(5) . . ?
C29 C30 Ru2 70.5(5) . . ?
C29 C30 C35 122.0(10) . . ?
C31 C30 Ru2 69.8(6) . . ?
C31 C30 C29 106.3(8) . . ?
C31 C30 C35 131.6(10) . . ?
C35 C30 Ru2 126.5(10) . . ?
C30 C31 Ru2 71.5(6) . . ?
C30 C31 C36 121.6(9) . . ?
C32 C31 Ru2 71.8(5) . . ?
C32 C31 C30 109.6(9) . . ?
C32 C31 C36 128.7(10) . . ?
C36 C31 Ru2 125.6(10) . . ?
C31 C32 Ru2 70.1(5) . . ?
C31 C32 C33 107.2(7) . . ?
C31 C32 C37 123.9(8) . . ?
C33 C32 Ru2 71.3(4) . . ?
C33 C32 C37 128.9(8) . . ?
C37 C32 Ru2 125.3(6) . . ?
C29 C33 Ru2 70.4(4) . . ?
C29 C33 C38 127.6(8) . . ?
C32 C33 Ru2 70.6(4) . . ?
C32 C33 C29 108.7(7) . . ?
C32 C33 C38 123.7(8) . . ?
C38 C33 Ru2 125.9(5) . . ?
C29 C34 H34A 109.5 . . ?
C29 C34 H34B 109.5 . . ?
C29 C34 H34C 109.5 . . ?
H34A C34 H34B 109.5 . . ?
H34A C34 H34C 109.5 . . ?
H34B C34 H34C 109.5 . . ?
C30 C35 H35A 109.5 . . ?
C30 C35 H35B 109.5 . . ?
C30 C35 H35C 109.5 . . ?
H35A C35 H35B 109.5 . . ?
H35A C35 H35C 109.5 . . ?
H35B C35 H35C 109.5 . . ?
C31 C36 H36A 109.5 . . ?
C31 C36 H36B 109.5 . . ?
C31 C36 H36C 109.5 . . ?
H36A C36 H36B 109.5 . . ?
H36A C36 H36C 109.5 . . ?
H36B C36 H36C 109.5 . . ?
C32 C37 H37A 109.5 . . ?
C32 C37 H37B 109.5 . . ?
C32 C37 H37C 109.5 . . ?
H37A C37 H37B 109.5 . . ?
H37A C37 H37C 109.5 . . ?
H37B C37 H37C 109.5 . . ?
C33 C38 H38A 109.5 . . ?
C33 C38 H38B 109.5 . . ?
C33 C38 H38C 109.5 . . ?
H38A C38 H38B 109.5 . . ?
H38A C38 H38C 109.5 . . ?
H38B C38 H38C 109.5 . . ?
C20 B2A H2AA 114(3) . . ?
C20 B2A H2AB 128(3) . . ?
C20 B2A H2AC 120(3) . . ?
H2AA B2A H2AB 93(4) . . ?
H2AA B2A H2AC 91(4) . . ?
H2AB B2A H2AC 102(4) . . ?
C29A Ru2A C31A 65.4(7) . . ?
C29A Ru2A C32A 64.4(4) . . ?
C29A Ru2A C33A 38.7(3) . . ?
C29A Ru2A H2AA 106(2) . . ?
C29A Ru2A H2AB 132(2) . . ?
C29A Ru2A H2AC 155(3) . . ?
C30A Ru2A C29A 37.9(6) . . ?
C30A Ru2A C31A 39.6(7) . . ?
C30A Ru2A C32A 64.6(8) . . ?
C30A Ru2A C33A 64.3(7) . . ?
C30A Ru2A H2AA 125(3) . . ?
C30A Ru2A H2AB 105(2) . . ?
C30A Ru2A H2AC 164(3) . . ?
C31A Ru2A H2AA 164(3) . . ?
C31A Ru2A H2AB 108(2) . . ?
C31A Ru2A H2AC 126(3) . . ?
C32A Ru2A C31A 38.9(5) . . ?
C32A Ru2A H2AA 153(3) . . ?
C32A Ru2A H2AB 140(2) . . ?
C32A Ru2A H2AC 109(2) . . ?
C33A Ru2A C31A 65.3(6) . . ?
C33A Ru2A C32A 38.3(3) . . ?
C33A Ru2A H2AA 118(2) . . ?
C33A Ru2A H2AB 170(2) . . ?
C33A Ru2A H2AC 121(3) . . ?
H2AA Ru2A H2AB 66(3) . . ?
H2AA Ru2A H2AC 68(3) . . ?
H2AB Ru2A H2AC 69(3) . . ?
C30A C29A Ru2A 70.9(10) . . ?
C30A C29A C33A 108.3(12) . . ?
C30A C29A C34A 123.4(13) . . ?
C33A C29A Ru2A 70.9(6) . . ?
C33A C29A C34A 128.2(11) . . ?
C34A C29A Ru2A 124.1(8) . . ?
C29A C30A Ru2A 71.2(9) . . ?
C29A C30A C31A 110.2(15) . . ?
C29A C30A C35A 131.0(16) . . ?
C31A C30A Ru2A 72.4(10) . . ?
C31A C30A C35A 118.7(15) . . ?
C35A C30A Ru2A 125.8(16) . . ?
C30A C31A Ru2A 68.0(10) . . ?
C30A C31A C36A 134.8(16) . . ?
C32A C31A Ru2A 69.1(8) . . ?
C32A C31A C30A 103.6(15) . . ?
C32A C31A C36A 121.6(17) . . ?
C36A C31A Ru2A 127.3(15) . . ?
C31A C32A Ru2A 72.0(9) . . ?
C31A C32A C37A 129.3(13) . . ?
C33A C32A Ru2A 70.5(7) . . ?
C33A C32A C31A 109.9(14) . . ?
C33A C32A C37A 120.8(13) . . ?
C37A C32A Ru2A 126.1(10) . . ?
C29A C33A Ru2A 70.4(6) . . ?
C29A C33A C38A 122.5(11) . . ?
C32A C33A Ru2A 71.2(8) . . ?
C32A C33A C29A 107.9(11) . . ?
C32A C33A C38A 129.6(12) . . ?
C38A C33A Ru2A 125.4(7) . . ?
C29A C34A H34D 109.5 . . ?
C29A C34A H34E 109.5 . . ?
C29A C34A H34F 109.5 . . ?
H34D C34A H34E 109.5 . . ?
H34D C34A H34F 109.5 . . ?
H34E C34A H34F 109.5 . . ?
C30A C35A H35D 109.5 . . ?
C30A C35A H35E 109.5 . . ?
C30A C35A H35F 109.5 . . ?
H35D C35A H35E 109.5 . . ?
H35D C35A H35F 109.5 . . ?
H35E C35A H35F 109.5 . . ?
C31A C36A H36D 109.5 . . ?
C31A C36A H36E 109.5 . . ?
C31A C36A H36F 109.5 . . ?
H36D C36A H36E 109.5 . . ?
H36D C36A H36F 109.5 . . ?
H36E C36A H36F 109.5 . . ?
C32A C37A H37D 109.5 . . ?
C32A C37A H37E 109.5 . . ?
C32A C37A H37F 109.5 . . ?
H37D C37A H37E 109.5 . . ?
H37D C37A H37F 109.5 . . ?
H37E C37A H37F 109.5 . . ?
C33A C38A H38D 109.5 . . ?
C33A C38A H38E 109.5 . . ?
C33A C38A H38F 109.5 . . ?
H38D C38A H38E 109.5 . . ?
H38D C38A H38F 109.5 . . ?
H38E C38A H38F 109.5 . . ?

loop_
_geom_bond_atom_site_label_1
_geom_bond_atom_site_label_2
_geom_bond_distance
_geom_bond_site_symmetry_2
_geom_bond_publ_flag
Ru1 H1A 1.70(3) . ?
Ru1 H1B 1.69(3) . ?
Ru1 H1C 1.75(3) . ?
Ru1 C10 2.166(2) . ?
Ru1 C14 2.167(2) . ?
Ru1 C11 2.174(2) . ?
Ru1 C12 2.170(2) . ?
Ru1 C13 2.165(2) . ?
B1 H1A 1.30(3) . ?
B1 H1B 1.28(3) . ?
B1 H1C 1.29(3) . ?
B1 C1 1.556(3) . ?
C10 C14 1.433(3) . ?
C10 C11 1.435(3) . ?
C10 C15 1.499(3) . ?
C1 C6 1.411(3) . ?
C1 C2 1.415(3) . ?
C14 C13 1.429(3) . ?
C14 C19 1.498(3) . ?
C6 C9 1.511(3) . ?
C6 C5 1.393(3) . ?
C2 C3 1.395(3) . ?
C2 C7 1.514(3) . ?
C9 H9A 0.9800 . ?
C9 H9B 0.9800 . ?
C9 H9C 0.9800 . ?
C3 H3 0.9500 . ?
C3 C4 1.384(3) . ?
C11 C12 1.437(3) . ?
C11 C16 1.493(3) . ?
C15 H15A 0.9800 . ?
C15 H15B 0.9800 . ?
C15 H15C 0.9800 . ?
C12 C13 1.429(4) . ?
C12 C17 1.500(3) . ?
C5 H5 0.9500 . ?
C5 C4 1.388(3) . ?
C4 C8 1.514(3) . ?
C8 H8A 0.9800 . ?
C8 H8B 0.9800 . ?
C8 H8C 0.9800 . ?
C7 H7A 0.9800 . ?
C7 H7B 0.9800 . ?
C7 H7C 0.9800 . ?
C13 C18 1.502(3) . ?
C19 H19A 0.9800 . ?
C19 H19B 0.9800 . ?
C19 H19C 0.9800 . ?
C18 H18A 0.9800 . ?
C18 H18B 0.9800 . ?
C18 H18C 0.9800 . ?
C16 H16A 0.9800 . ?
C16 H16B 0.9800 . ?
C16 H16C 0.9800 . ?
C17 H17A 0.9800 . ?
C17 H17B 0.9800 . ?
C17 H17C 0.9800 . ?
C21 C22 1.393(3) . ?
C21 C26 1.509(3) . ?
C21 C20 1.408(3) . ?
C25 C24 1.391(3) . ?
C25 C28 1.513(3) . ?
C25 C20 1.410(3) . ?
C24 H24 0.9500 . ?
C24 C23 1.387(3) . ?
C22 H22 0.9500 . ?
C22 C23 1.388(3) . ?
C23 C27 1.518(3) . ?
C26 H26A 0.9800 . ?
C26 H26B 0.9800 . ?
C26 H26C 0.9800 . ?
C27 H27A 0.9800 . ?
C27 H27B 0.9800 . ?
C27 H27C 0.9800 . ?
C28 H28A 0.9800 . ?
C28 H28B 0.9800 . ?
C28 H28C 0.9800 . ?
C20 B2 1.573(9) . ?
C20 B2A 1.568(15) . ?
B2 H2A 1.26(5) . ?
B2 H2B 1.22(4) . ?
B2 H2C 1.36(5) . ?
Ru2 C29 2.182(8) . ?
Ru2 C30 2.188(11) . ?
Ru2 C31 2.165(11) . ?
Ru2 C32 2.188(8) . ?
Ru2 C33 2.196(7) . ?
Ru2 H2A 1.72(5) . ?
Ru2 H2B 1.64(4) . ?
Ru2 H2C 1.73(5) . ?
C29 C30 1.443(11) . ?
C29 C33 1.431(8) . ?
C29 C34 1.486(9) . ?
C30 C31 1.441(14) . ?
C30 C35 1.484(13) . ?
C31 C32 1.422(11) . ?
C31 C36 1.489(13) . ?
C32 C33 1.430(8) . ?
C32 C37 1.483(10) . ?
C33 C38 1.488(9) . ?
C34 H34A 0.9800 . ?
C34 H34B 0.9800 . ?
C34 H34C 0.9800 . ?
C35 H35A 0.9800 . ?
C35 H35B 0.9800 . ?
C35 H35C 0.9800 . ?
C36 H36A 0.9800 . ?
C36 H36B 0.9800 . ?
C36 H36C 0.9800 . ?
C37 H37A 0.9800 . ?
C37 H37B 0.9800 . ?
C37 H37C 0.9800 . ?
C38 H38A 0.9800 . ?
C38 H38B 0.9800 . ?
C38 H38C 0.9800 . ?
B2A H2AA 1.36(7) . ?
B2A H2AB 1.25(6) . ?
B2A H2AC 1.26(7) . ?
Ru2A C29A 2.148(13) . ?
Ru2A C30A 2.14(2) . ?
Ru2A C31A 2.203(18) . ?
Ru2A C32A 2.163(15) . ?
Ru2A C33A 2.154(11) . ?
Ru2A H2AA 1.69(7) . ?
Ru2A H2AB 1.77(6) . ?
Ru2A H2AC 1.66(7) . ?
C29A C30A 1.39(2) . ?
C29A C33A 1.427(13) . ?
C29A C34A 1.505(15) . ?
C30A C31A 1.47(3) . ?
C30A C35A 1.51(2) . ?
C31A C32A 1.46(2) . ?
C31A C36A 1.48(2) . ?
C32A C33A 1.416(12) . ?
C32A C37A 1.511(19) . ?
C33A C38A 1.536(16) . ?
C34A H34D 0.9800 . ?
C34A H34E 0.9800 . ?
C34A H34F 0.9800 . ?
C35A H35D 0.9800 . ?
C35A H35E 0.9800 . ?
C35A H35F 0.9800 . ?
C36A H36D 0.9800 . ?
C36A H36E 0.9800 . ?
C36A H36F 0.9800 . ?
C37A H37D 0.9800 . ?
C37A H37E 0.9800 . ?
C37A H37F 0.9800 . ?
C38A H38D 0.9800 . ?
C38A H38E 0.9800 . ?
C38A H38F 0.9800 . ?

loop_
_geom_torsion_atom_site_label_1
_geom_torsion_atom_site_label_2
_geom_torsion_atom_site_label_3
_geom_torsion_atom_site_label_4
_geom_torsion
_geom_torsion_site_symmetry_1
_geom_torsion_site_symmetry_2
_geom_torsion_site_symmetry_3
_geom_torsion_site_symmetry_4
_geom_torsion_publ_flag
Ru1 C10 C14 C13 -61.26(15) . . . . ?
Ru1 C10 C14 C19 120.8(2) . . . . ?
Ru1 C10 C11 C12 60.91(15) . . . . ?
Ru1 C10 C11 C16 -121.4(2) . . . . ?
Ru1 C14 C13 C12 -61.20(16) . . . . ?
Ru1 C14 C13 C18 120.7(2) . . . . ?
Ru1 C11 C12 C13 61.26(15) . . . . ?
Ru1 C11 C12 C17 -120.9(2) . . . . ?
Ru1 C12 C13 C14 61.14(15) . . . . ?
Ru1 C12 C13 C18 -120.7(2) . . . . ?
B1 C1 C6 C9 0.0(3) . . . . ?
B1 C1 C6 C5 179.45(18) . . . . ?
B1 C1 C2 C3 -179.31(19) . . . . ?
B1 C1 C2 C7 2.3(3) . . . . ?
C10 C14 C13 Ru1 61.26(15) . . . . ?
C10 C14 C13 C12 0.1(2) . . . . ?
C10 C14 C13 C18 -178.1(2) . . . . ?
C10 C11 C12 Ru1 -60.84(15) . . . . ?
C10 C11 C12 C13 0.4(2) . . . . ?
C10 C11 C12 C17 178.3(2) . . . . ?
C1 C6 C5 C4 0.0(3) . . . . ?
C1 C2 C3 C4 -0.3(3) . . . . ?
C14 C10 C11 Ru1 -61.29(15) . . . . ?
C14 C10 C11 C12 -0.4(2) . . . . ?
C14 C10 C11 C16 177.3(2) . . . . ?
C6 C1 C2 C3 -0.4(3) . . . . ?
C6 C1 C2 C7 -178.80(19) . . . . ?
C6 C5 C4 C3 -0.7(3) . . . . ?
C6 C5 C4 C8 178.8(2) . . . . ?
C2 C1 C6 C9 -178.89(18) . . . . ?
C2 C1 C6 C5 0.6(3) . . . . ?
C2 C3 C4 C5 0.9(3) . . . . ?
C2 C3 C4 C8 -178.7(2) . . . . ?
C9 C6 C5 C4 179.48(19) . . . . ?
C11 C10 C14 Ru1 61.45(15) . . . . ?
C11 C10 C14 C13 0.2(2) . . . . ?
C11 C10 C14 C19 -177.8(2) . . . . ?
C11 C12 C13 Ru1 -61.44(15) . . . . ?
C11 C12 C13 C14 -0.3(2) . . . . ?
C11 C12 C13 C18 177.8(2) . . . . ?
C15 C10 C14 Ru1 -120.9(2) . . . . ?
C15 C10 C14 C13 177.8(2) . . . . ?
C15 C10 C14 C19 -0.2(3) . . . . ?
C15 C10 C11 Ru1 121.2(2) . . . . ?
C15 C10 C11 C12 -177.9(2) . . . . ?
C15 C10 C11 C16 -0.2(4) . . . . ?
C7 C2 C3 C4 178.11(19) . . . . ?
C19 C14 C13 Ru1 -120.8(2) . . . . ?
C19 C14 C13 C12 178.0(2) . . . . ?
C19 C14 C13 C18 -0.1(4) . . . . ?
C16 C11 C12 Ru1 121.4(2) . . . . ?
C16 C11 C12 C13 -177.3(2) . . . . ?
C16 C11 C12 C17 0.5(4) . . . . ?
C17 C12 C13 Ru1 120.7(2) . . . . ?
C17 C12 C13 C14 -178.1(2) . . . . ?
C17 C12 C13 C18 0.0(4) . . . . ?
C21 C22 C23 C24 0.6(3) . . . . ?
C21 C22 C23 C27 -178.1(2) . . . . ?
C25 C24 C23 C22 0.2(3) . . . . ?
C25 C24 C23 C27 178.9(2) . . . . ?
C24 C25 C20 C21 -0.5(3) . . . . ?
C24 C25 C20 B2 178.8(5) . . . . ?
C24 C25 C20 B2A 177.6(7) . . . . ?
C22 C21 C20 C25 1.3(3) . . . . ?
C22 C21 C20 B2 -178.1(4) . . . . ?
C22 C21 C20 B2A -176.6(8) . . . . ?
C26 C21 C22 C23 177.1(2) . . . . ?
C26 C21 C20 C25 -177.0(2) . . . . ?
C26 C21 C20 B2 3.6(5) . . . . ?
C26 C21 C20 B2A 5.1(8) . . . . ?
C28 C25 C24 C23 179.4(2) . . . . ?
C28 C25 C20 C21 179.9(2) . . . . ?
C28 C25 C20 B2 -0.8(5) . . . . ?
C28 C25 C20 B2A -2.0(7) . . . . ?
C20 C21 C22 C23 -1.3(3) . . . . ?
C20 C25 C24 C23 -0.2(3) . . . . ?
Ru2 C29 C30 C31 61.0(8) . . . . ?
Ru2 C29 C30 C35 -121.5(13) . . . . ?
Ru2 C29 C33 C32 -60.5(5) . . . . ?
Ru2 C29 C33 C38 120.7(7) . . . . ?
Ru2 C30 C31 C32 62.0(8) . . . . ?
Ru2 C30 C31 C36 -121.0(12) . . . . ?
Ru2 C31 C32 C33 62.0(6) . . . . ?
Ru2 C31 C32 C37 -119.8(8) . . . . ?
Ru2 C32 C33 C29 60.4(5) . . . . ?
Ru2 C32 C33 C38 -120.8(6) . . . . ?
C29 C30 C31 Ru2 -61.4(7) . . . . ?
C29 C30 C31 C32 0.6(13) . . . . ?
C29 C30 C31 C36 177.6(11) . . . . ?
C30 C29 C33 Ru2 61.8(7) . . . . ?
C30 C29 C33 C32 1.3(9) . . . . ?
C30 C29 C33 C38 -177.5(8) . . . . ?
C30 C31 C32 Ru2 -61.9(8) . . . . ?
C30 C31 C32 C33 0.2(12) . . . . ?
C30 C31 C32 C37 178.4(9) . . . . ?
C31 C32 C33 Ru2 -61.3(7) . . . . ?
C31 C32 C33 C29 -0.9(9) . . . . ?
C31 C32 C33 C38 178.0(7) . . . . ?
C33 C29 C30 Ru2 -62.1(6) . . . . ?
C33 C29 C30 C31 -1.1(12) . . . . ?
C33 C29 C30 C35 176.4(10) . . . . ?
C34 C29 C30 Ru2 122.4(8) . . . . ?
C34 C29 C30 C31 -176.7(8) . . . . ?
C34 C29 C30 C35 0.8(17) . . . . ?
C34 C29 C33 Ru2 -122.5(7) . . . . ?
C34 C29 C33 C32 177.0(6) . . . . ?
C34 C29 C33 C38 -1.8(11) . . . . ?
C35 C30 C31 Ru2 121.4(15) . . . . ?
C35 C30 C31 C32 -176.6(12) . . . . ?
C35 C30 C31 C36 0(2) . . . . ?
C36 C31 C32 Ru2 121.4(14) . . . . ?
C36 C31 C32 C33 -176.5(12) . . . . ?
C36 C31 C32 C37 1.7(18) . . . . ?
C37 C32 C33 Ru2 120.7(8) . . . . ?
C37 C32 C33 C29 -179.0(8) . . . . ?
C37 C32 C33 C38 -0.1(11) . . . . ?
Ru2A C29A C30A C31A 62.2(14) . . . . ?
Ru2A C29A C30A C35A -122(3) . . . . ?
Ru2A C29A C33A C32A -61.6(8) . . . . ?
Ru2A C29A C33A C38A 120.2(10) . . . . ?
Ru2A C30A C31A C32A 60.4(12) . . . . ?
Ru2A C30A C31A C36A -121(2) . . . . ?
Ru2A C31A C32A C33A 60.6(10) . . . . ?
Ru2A C31A C32A C37A -122.3(15) . . . . ?
Ru2A C32A C33A C29A 61.1(8) . . . . ?
Ru2A C32A C33A C38A -120.9(11) . . . . ?
C29A C30A C31A Ru2A -61.5(13) . . . . ?
C29A C30A C31A C32A -1(2) . . . . ?
C29A C30A C31A C36A 177(2) . . . . ?
C30A C29A C33A Ru2A 61.4(12) . . . . ?
C30A C29A C33A C32A -0.3(16) . . . . ?
C30A C29A C33A C38A -178.4(13) . . . . ?
C30A C31A C32A Ru2A -59.7(13) . . . . ?
C30A C31A C32A C33A 0.9(19) . . . . ?
C30A C31A C32A C37A 178.0(15) . . . . ?
C31A C32A C33A Ru2A -61.6(11) . . . . ?
C31A C32A C33A C29A -0.4(15) . . . . ?
C31A C32A C33A C38A 177.5(12) . . . . ?
C33A C29A C30A Ru2A -61.3(10) . . . . ?
C33A C29A C30A C31A 1(2) . . . . ?
C33A C29A C30A C35A 177(2) . . . . ?
C34A C29A C30A Ru2A 118.9(12) . . . . ?
C34A C29A C30A C31A -178.9(13) . . . . ?
C34A C29A C30A C35A -3(3) . . . . ?
C34A C29A C33A Ru2A -118.9(12) . . . . ?
C34A C29A C33A C32A 179.5(11) . . . . ?
C34A C29A C33A C38A 1.3(17) . . . . ?
C35A C30A C31A Ru2A 122(2) . . . . ?
C35A C30A C31A C32A -177.9(18) . . . . ?
C35A C30A C31A C36A 0(4) . . . . ?
C36A C31A C32A Ru2A 121.8(19) . . . . ?
C36A C31A C32A C33A -177.6(16) . . . . ?
C36A C31A C32A C37A -1(3) . . . . ?
C37A C32A C33A Ru2A 121.1(12) . . . . ?
C37A C32A C33A C29A -177.8(11) . . . . ?
C37A C32A C33A C38A 0(2) . . . . ?
